data_7057837
loop_
_publ_author_name
'Chen, Lizhu'
'Dulaney, Hunter A.'
'Wilkins, Branford O.'
'Farmer, Sarah'
'Zhang, Yanbing'
'Fronczek, Frank R.'
'Jurss, Jonah W.'

_publ_section_title
;
 High-spin enforcement in first-row metal complexes of a constrained
 polyaromatic ligand: synthesis, structure, and properties
;
_journal_issue 23
_journal_name_full 'New Journal of Chemistry'
_journal_page_first 18667
_journal_paper_doi 10.1039/C8NJ02072H
_journal_volume 42
_journal_year 2018
_chemical_formula_moiety 'C35 H25 F3 Fe N5 O3 S, C F3 O3 S, 0.5(C4 H10 O)'
_chemical_formula_sum 'C38 H30 F6 Fe N5 O6.5 S2'
_chemical_formula_weight 894.64
_space_group_crystal_system triclinic
_space_group_IT_number 2
_space_group_name_Hall '-P 1'
_space_group_name_H-M_alt 'P -1'
_symmetry_space_group_name_Hall '-P 1'
_symmetry_space_group_name_H-M 'P -1'
_atom_sites_solution_hydrogens mixed
_audit_creation_method SHELXL-2014/7
_audit_update_record
;
2018-10-12 deposited with the CCDC.
2018-10-19 downloaded from the CCDC.
;
_cell_angle_alpha 86.1230(10)
_cell_angle_beta 84.0350(10)
_cell_angle_gamma 81.0590(10)
_cell_formula_units_Z 2
_cell_length_a 9.1892(2)
_cell_length_b 13.9385(3)
_cell_length_c 15.1654(3)
_cell_measurement_reflns_used 9758
_cell_measurement_temperature 100(2)
_cell_measurement_theta_max 25.35
_cell_measurement_theta_min 2.51
_cell_volume 1905.83(7)
_computing_cell_refinement 'Bruker SAINT'
_computing_data_collection 'Bruker APEX2'
_computing_data_reduction 'Bruker SAINT'
_computing_molecular_graphics ORTEP-32
_computing_publication_material WinGX
_computing_structure_refinement 'SHELXL-2014/7 (Sheldrick, 2014)'
_computing_structure_solution 'SHELXS-97 (Sheldrick, 2008)'
_diffrn_ambient_temperature 100(2)
_diffrn_measured_fraction_theta_full 0.986
_diffrn_measured_fraction_theta_max 0.985
_diffrn_measurement_device_type 'Bruker APEX-II CCD'
_diffrn_measurement_method 'phi and omega scans'
_diffrn_radiation_monochromator graphite
_diffrn_radiation_source 'fine-focus sealed tube'
_diffrn_radiation_type MoK\a
_diffrn_radiation_wavelength 0.71073
_diffrn_reflns_av_R_equivalents 0.0204
_diffrn_reflns_av_unetI/netI 0.0117
_diffrn_reflns_Laue_measured_fraction_full 0.986
_diffrn_reflns_Laue_measured_fraction_max 0.985
_diffrn_reflns_limit_h_max 11
_diffrn_reflns_limit_h_min -11
_diffrn_reflns_limit_k_max 16
_diffrn_reflns_limit_k_min -16
_diffrn_reflns_limit_l_max 18
_diffrn_reflns_limit_l_min -18
_diffrn_reflns_number 49150
_diffrn_reflns_point_group_measured_fraction_full 0.986
_diffrn_reflns_point_group_measured_fraction_max 0.985
_diffrn_reflns_theta_full 25.000
_diffrn_reflns_theta_max 25.355
_diffrn_reflns_theta_min 1.352
_exptl_absorpt_coefficient_mu 0.591
_exptl_absorpt_correction_T_max 0.9011
_exptl_absorpt_correction_T_min 0.8761
_exptl_absorpt_correction_type multi-scan
_exptl_absorpt_process_details SADABS
_exptl_crystal_colour orange
_exptl_crystal_density_diffrn 1.559
_exptl_crystal_description block
_exptl_crystal_F_000 914
_exptl_crystal_size_max 0.230
_exptl_crystal_size_mid 0.200
_exptl_crystal_size_min 0.180
_refine_diff_density_max 0.559
_refine_diff_density_min -0.352
_refine_diff_density_rms 0.046
_refine_ls_extinction_method none
_refine_ls_goodness_of_fit_ref 0.949
_refine_ls_hydrogen_treatment constr
_refine_ls_matrix_type full
_refine_ls_number_parameters 550
_refine_ls_number_reflns 6873
_refine_ls_number_restraints 2
_refine_ls_restrained_S_all 0.949
_refine_ls_R_factor_all 0.0288
_refine_ls_R_factor_gt 0.0270
_refine_ls_shift/su_max 0.001
_refine_ls_shift/su_mean 0.000
_refine_ls_structure_factor_coef Fsqd
_refine_ls_weighting_details 'w=1/[\s^2^(Fo^2^)+(0.0425P)^2^+1.6261P] where P=(Fo^2^+2Fc^2^)/3'
_refine_ls_weighting_scheme calc
_refine_ls_wR_factor_gt 0.0730
_refine_ls_wR_factor_ref 0.0745
_reflns_Friedel_coverage 0.000
_reflns_number_gt 6460
_reflns_number_total 6873
_reflns_threshold_expression 'I > 2\s(I)'
_cod_data_source_file c8nj02072h2.cif
_cod_data_source_block 5Fe
_cod_depositor_comments 'Adding full bibliography for 7057834--7057838.cif.'
_cod_original_formula_sum 'C38 H30 F6 Fe N5 O6.50 S2'
_cod_database_code 7057837
_shelx_shelxl_version_number 2014/7
_shelx_space_group_comment
;
The symmetry employed for this shelxl refinement is uniquely defined
by the following loop, which should always be used as a source of
symmetry information in preference to the above space-group names.
They are only intended as comments.
;
_shelx_estimated_absorpt_t_min 0.876
_shelx_estimated_absorpt_t_max 0.901

loop_
_space_group_symop_operation_xyz
'x, y, z'
'-x, -y, -z'

loop_
_atom_site_label
_atom_site_type_symbol
_atom_site_fract_x
_atom_site_fract_y
_atom_site_fract_z
_atom_site_U_iso_or_equiv
_atom_site_adp_type
_atom_site_occupancy
_atom_site_site_symmetry_order
_atom_site_calc_flag
_atom_site_refinement_flags_posn
_atom_site_refinement_flags_adp
_atom_site_refinement_flags_occupancy
_atom_site_disorder_assembly
_atom_site_disorder_group
C1 C 0.34188(19) 0.07136(13) 0.39095(11) 0.0241(4) Uani 1 1 d . . . . .
H1 H 0.2571 0.0951 0.4290 0.029 Uiso 1 1 calc R U . . .
C2 C 0.4085(2) -0.02396(13) 0.40458(13) 0.0296(4) Uani 1 1 d . . . . .
H2 H 0.3697 -0.0649 0.4509 0.036 Uiso 1 1 calc R U . . .
C3 C 0.5322(2) -0.05832(13) 0.34960(13) 0.0316(4) Uani 1 1 d . . . . .
H3 H 0.5802 -0.1233 0.3577 0.038 Uiso 1 1 calc R U . . .
C4 C 0.5858(2) 0.00311(13) 0.28231(12) 0.0265(4) Uani 1 1 d . . . . .
H4 H 0.6714 -0.0190 0.2441 0.032 Uiso 1 1 calc R U . . .
C5 C 0.51238(17) 0.09762(11) 0.27161(11) 0.0187(3) Uani 1 1 d . . . . .
C6 C 0.56370(17) 0.16805(11) 0.20161(11) 0.0178(3) Uani 1 1 d . . . . .
C7 C 0.66940(19) 0.13840(12) 0.13282(11) 0.0249(4) Uani 1 1 d . . . . .
H7 H 0.7098 0.0717 0.1286 0.030 Uiso 1 1 calc R U . . .
C8 C 0.7152(2) 0.20753(13) 0.07027(12) 0.0270(4) Uani 1 1 d . . . . .
H8 H 0.7843 0.1886 0.0212 0.032 Uiso 1 1 calc R U . . .
C9 C 0.65878(18) 0.30429(12) 0.08049(11) 0.0206(3) Uani 1 1 d . . . . .
H9 H 0.6919 0.3531 0.0399 0.025 Uiso 1 1 calc R U . . .
C10 C 0.55297(16) 0.32976(11) 0.15074(10) 0.0160(3) Uani 1 1 d . . . . .
C11 C 0.50046(17) 0.43525(11) 0.16473(10) 0.0154(3) Uani 1 1 d . . . . .
C12 C 0.59243(17) 0.48615(12) 0.20519(10) 0.0184(3) Uani 1 1 d . . . . .
H12 H 0.6832 0.4531 0.2240 0.022 Uiso 1 1 calc R U . . .
C13 C 0.55218(18) 0.58492(12) 0.21815(11) 0.0210(3) Uani 1 1 d . . . . .
H13 H 0.6161 0.6194 0.2447 0.025 Uiso 1 1 calc R U . . .
C14 C 0.41848(19) 0.63280(12) 0.19213(11) 0.0209(3) Uani 1 1 d . . . . .
H14 H 0.3894 0.6999 0.2022 0.025 Uiso 1 1 calc R U . . .
C15 C 0.32713(17) 0.58269(11) 0.15141(10) 0.0179(3) Uani 1 1 d . . . . .
H15 H 0.2362 0.6162 0.1332 0.021 Uiso 1 1 calc R U . . .
C16 C 0.36643(17) 0.48367(11) 0.13668(10) 0.0155(3) Uani 1 1 d . . . . .
C17 C 0.26136(17) 0.43338(11) 0.09429(10) 0.0152(3) Uani 1 1 d . . . . .
C18 C 0.29842(17) 0.39388(11) 0.01147(10) 0.0179(3) Uani 1 1 d . . . . .
H18 H 0.3956 0.3933 -0.0170 0.021 Uiso 1 1 calc R U . . .
C19 C 0.19379(18) 0.35525(11) -0.02965(10) 0.0193(3) Uani 1 1 d . . . . .
H19 H 0.2206 0.3267 -0.0853 0.023 Uiso 1 1 calc R U . . .
C20 C 0.05009(18) 0.35820(11) 0.01038(11) 0.0192(3) Uani 1 1 d . . . . .
H20 H -0.0219 0.3338 -0.0189 0.023 Uiso 1 1 calc R U . . .
C21 C 0.01181(17) 0.39669(11) 0.09288(11) 0.0179(3) Uani 1 1 d . . . . .
H21 H -0.0865 0.3989 0.1201 0.021 Uiso 1 1 calc R U . . .
C22 C 0.11745(17) 0.43220(11) 0.13600(10) 0.0154(3) Uani 1 1 d . . . . .
C23 C 0.08232(16) 0.46927(11) 0.22654(10) 0.0152(3) Uani 1 1 d . . . . .
C24 C -0.02910(17) 0.54699(11) 0.24459(11) 0.0180(3) Uani 1 1 d . . . . .
H24 H -0.0948 0.5720 0.2013 0.022 Uiso 1 1 calc R U . . .
C25 C -0.04280(17) 0.58725(11) 0.32621(11) 0.0195(3) Uani 1 1 d . . . . .
H25 H -0.1186 0.6401 0.3399 0.023 Uiso 1 1 calc R U . . .
C26 C 0.05499(17) 0.54998(11) 0.38801(11) 0.0184(3) Uani 1 1 d . . . . .
H26 H 0.0497 0.5784 0.4437 0.022 Uiso 1 1 calc R U . . .
C27 C 0.16103(16) 0.47021(11) 0.36717(10) 0.0152(3) Uani 1 1 d . . . . .
C28 C 0.27162(16) 0.42668(11) 0.42880(10) 0.0163(3) Uani 1 1 d . . . . .
C29 C 0.29334(18) 0.47134(12) 0.50463(11) 0.0207(3) Uani 1 1 d . . . . .
H29 H 0.2338 0.5307 0.5206 0.025 Uiso 1 1 calc R U . . .
C30 C 0.40334(19) 0.42770(14) 0.55647(11) 0.0255(4) Uani 1 1 d . . . . .
H30 H 0.4201 0.4572 0.6084 0.031 Uiso 1 1 calc R U . . .
C31 C 0.48875(19) 0.34112(14) 0.53236(11) 0.0263(4) Uani 1 1 d . . . . .
H31 H 0.5647 0.3102 0.5671 0.032 Uiso 1 1 calc R U . . .
C32 C 0.46020(19) 0.30099(13) 0.45621(12) 0.0241(4) Uani 1 1 d . . . . .
H32 H 0.5184 0.2415 0.4392 0.029 Uiso 1 1 calc R U . . .
C33 C -0.10458(19) 0.14085(12) 0.37973(12) 0.0234(4) Uani 1 1 d . . . . .
C34 C 0.16278(19) 0.16408(12) 0.14167(11) 0.0238(4) Uani 1 1 d . . . . .
C35 C 0.1070(4) 0.10302(18) 0.08303(17) 0.0594(8) Uani 1 1 d . . . . .
H35A H 0.1894 0.0592 0.0553 0.089 Uiso 1 1 d R U . . .
H35B H 0.0342 0.0705 0.1145 0.089 Uiso 1 1 d R U . . .
H35C H 0.0533 0.1414 0.0392 0.089 Uiso 1 1 d R U . . .
C36 C 0.0467(2) 0.85367(13) 0.27878(13) 0.0297(4) Uani 1 1 d . . . . .
N1 N 0.39250(15) 0.13142(10) 0.32605(9) 0.0185(3) Uani 1 1 d . . . . .
N2 N 0.50185(14) 0.26274(9) 0.20900(8) 0.0155(3) Uani 1 1 d . . . . .
N3 N 0.17262(14) 0.42889(9) 0.28800(8) 0.0142(3) Uani 1 1 d . . . . .
N4 N 0.35436(14) 0.34199(10) 0.40529(9) 0.0183(3) Uani 1 1 d . . . . .
N5 N 0.20608(15) 0.21162(10) 0.18792(9) 0.0192(3) Uani 1 1 d . . . . .
O1 O 0.09657(12) 0.24890(8) 0.37697(8) 0.0207(2) Uani 1 1 d . . . . .
O2 O -0.12234(14) 0.31202(10) 0.30114(10) 0.0352(3) Uani 1 1 d . . . . .
O3 O -0.13616(15) 0.29936(10) 0.46268(10) 0.0369(3) Uani 1 1 d . . . . .
O4 O -0.09867(14) 0.93398(9) 0.15016(9) 0.0285(3) Uani 1 1 d . . . . .
O5 O -0.15915(15) 0.77997(9) 0.21596(9) 0.0330(3) Uani 1 1 d . . . . .
O6 O 0.07246(15) 0.78562(10) 0.12385(9) 0.0344(3) Uani 1 1 d . . . . .
F1 F -0.05294(15) 0.10168(9) 0.30354(9) 0.0482(3) Uani 1 1 d . . . . .
F2 F -0.25015(12) 0.13901(8) 0.39033(8) 0.0350(3) Uani 1 1 d . . . . .
F3 F -0.04578(14) 0.08543(8) 0.44480(9) 0.0443(3) Uani 1 1 d . . . . .
F4 F 0.14532(14) 0.91386(9) 0.25992(9) 0.0460(3) Uani 1 1 d . . . . .
F5 F -0.05219(16) 0.89147(9) 0.34316(8) 0.0467(3) Uani 1 1 d . . . . .
F6 F 0.11767(14) 0.76977(8) 0.31086(8) 0.0437(3) Uani 1 1 d . . . . .
S1 S -0.06498(4) 0.26529(3) 0.37975(3) 0.01829(9) Uani 1 1 d . . . . .
S2 S -0.04484(5) 0.83610(3) 0.18125(3) 0.02062(10) Uani 1 1 d . . . . .
Fe1 Fe 0.28910(2) 0.27883(2) 0.29288(2) 0.01455(7) Uani 1 1 d . . . . .
O7 O 0.5225(7) 0.0019(7) -0.0121(5) 0.0301(12) Uani 0.5 1 d D . P A -1
C37A C 0.4456(5) -0.0423(3) 0.0617(4) 0.0370(10) Uani 0.5 1 d D . P A -1
H37A H 0.3503 -0.0565 0.0447 0.044 Uiso 0.5 1 calc R U P A -1
H37B H 0.4241 0.0028 0.1106 0.044 Uiso 0.5 1 calc R U P A -1
C38A C 0.5358(8) -0.1340(5) 0.0922(5) 0.0546(17) Uani 0.5 1 d D . P A -1
H38A H 0.4816 -0.1639 0.1432 0.082 Uiso 0.5 1 calc R U P A -1
H38B H 0.5559 -0.1789 0.0439 0.082 Uiso 0.5 1 calc R U P A -1
H38C H 0.6296 -0.1197 0.1097 0.082 Uiso 0.5 1 calc R U P A -1
C37B C 0.4424(5) 0.0863(3) -0.0466(3) 0.0402(10) Uani 0.5 1 d D . P A -1
H37C H 0.4168 0.1344 -0.0001 0.048 Uiso 0.5 1 calc R U P A -1
H37D H 0.3492 0.0716 -0.0662 0.048 Uiso 0.5 1 calc R U P A -1
C38B C 0.5326(9) 0.1278(6) -0.1236(5) 0.064(2) Uani 0.5 1 d D . P A -1
H38D H 0.4759 0.1874 -0.1478 0.096 Uiso 0.5 1 calc R U P A -1
H38E H 0.6242 0.1430 -0.1037 0.096 Uiso 0.5 1 calc R U P A -1
H38F H 0.5568 0.0803 -0.1696 0.096 Uiso 0.5 1 calc R U P A -1

loop_
_atom_site_aniso_label
_atom_site_aniso_U_11
_atom_site_aniso_U_22
_atom_site_aniso_U_33
_atom_site_aniso_U_23
_atom_site_aniso_U_13
_atom_site_aniso_U_12
C1 0.0222(8) 0.0261(9) 0.0221(8) 0.0044(7) -0.0008(7) -0.0003(7)
C2 0.0328(10) 0.0239(9) 0.0295(9) 0.0104(7) -0.0018(8) -0.0019(7)
C3 0.0346(10) 0.0193(9) 0.0366(10) 0.0065(7) -0.0024(8) 0.0053(7)
C4 0.0255(9) 0.0209(8) 0.0296(9) 0.0010(7) 0.0014(7) 0.0038(7)
C5 0.0181(8) 0.0183(8) 0.0193(8) -0.0009(6) -0.0030(6) -0.0006(6)
C6 0.0160(7) 0.0176(8) 0.0191(8) -0.0005(6) -0.0030(6) 0.0003(6)
C7 0.0266(9) 0.0199(8) 0.0247(9) -0.0023(7) 0.0022(7) 0.0055(7)
C8 0.0260(9) 0.0289(9) 0.0222(9) -0.0026(7) 0.0062(7) 0.0035(7)
C9 0.0183(8) 0.0237(8) 0.0182(8) 0.0015(6) 0.0004(6) -0.0010(6)
C10 0.0128(7) 0.0197(8) 0.0157(7) 0.0001(6) -0.0041(6) -0.0014(6)
C11 0.0154(7) 0.0183(8) 0.0117(7) 0.0014(6) 0.0023(6) -0.0028(6)
C12 0.0160(7) 0.0246(8) 0.0146(7) 0.0002(6) -0.0007(6) -0.0038(6)
C13 0.0237(8) 0.0247(8) 0.0163(8) -0.0029(6) -0.0005(6) -0.0094(7)
C14 0.0264(9) 0.0164(8) 0.0195(8) -0.0024(6) 0.0028(7) -0.0045(6)
C15 0.0178(8) 0.0181(8) 0.0159(7) 0.0016(6) 0.0010(6) 0.0000(6)
C16 0.0164(7) 0.0185(8) 0.0110(7) 0.0023(6) 0.0008(6) -0.0035(6)
C17 0.0158(7) 0.0137(7) 0.0153(7) 0.0035(6) -0.0038(6) 0.0003(6)
C18 0.0181(8) 0.0177(8) 0.0166(8) 0.0023(6) -0.0021(6) 0.0004(6)
C19 0.0251(8) 0.0176(8) 0.0144(7) 0.0001(6) -0.0047(6) 0.0004(6)
C20 0.0205(8) 0.0177(8) 0.0204(8) 0.0015(6) -0.0089(6) -0.0027(6)
C21 0.0148(7) 0.0171(8) 0.0210(8) 0.0029(6) -0.0034(6) -0.0005(6)
C22 0.0168(7) 0.0126(7) 0.0157(7) 0.0027(6) -0.0031(6) 0.0011(6)
C23 0.0139(7) 0.0143(7) 0.0175(8) 0.0024(6) -0.0003(6) -0.0043(6)
C24 0.0146(7) 0.0176(8) 0.0209(8) 0.0038(6) -0.0009(6) -0.0017(6)
C25 0.0169(8) 0.0154(7) 0.0235(8) 0.0018(6) 0.0049(6) 0.0000(6)
C26 0.0194(8) 0.0177(8) 0.0173(8) -0.0024(6) 0.0041(6) -0.0035(6)
C27 0.0148(7) 0.0157(7) 0.0150(7) 0.0004(6) 0.0023(6) -0.0053(6)
C28 0.0135(7) 0.0196(8) 0.0156(7) -0.0005(6) 0.0026(6) -0.0049(6)
C29 0.0198(8) 0.0257(9) 0.0171(8) -0.0027(6) 0.0027(6) -0.0070(7)
C30 0.0260(9) 0.0374(10) 0.0155(8) -0.0014(7) -0.0021(7) -0.0127(8)
C31 0.0218(8) 0.0365(10) 0.0216(9) 0.0046(7) -0.0078(7) -0.0061(7)
C32 0.0199(8) 0.0272(9) 0.0245(9) 0.0005(7) -0.0055(7) 0.0002(7)
C33 0.0219(8) 0.0195(8) 0.0280(9) -0.0010(7) 0.0034(7) -0.0040(6)
C34 0.0285(9) 0.0201(8) 0.0225(8) 0.0048(7) -0.0056(7) -0.0034(7)
C35 0.104(2) 0.0410(13) 0.0476(14) 0.0057(11) -0.0411(15) -0.0356(14)
C36 0.0387(10) 0.0211(9) 0.0303(10) -0.0047(7) -0.0073(8) -0.0039(8)
N1 0.0182(7) 0.0180(7) 0.0183(7) 0.0017(5) -0.0024(5) 0.0000(5)
N2 0.0136(6) 0.0170(6) 0.0155(6) -0.0008(5) -0.0027(5) -0.0002(5)
N3 0.0128(6) 0.0149(6) 0.0145(6) 0.0006(5) 0.0006(5) -0.0027(5)
N4 0.0160(6) 0.0216(7) 0.0170(7) -0.0001(5) -0.0019(5) -0.0019(5)
N5 0.0191(7) 0.0180(7) 0.0191(7) 0.0015(5) -0.0019(5) 0.0003(5)
O1 0.0168(6) 0.0219(6) 0.0225(6) 0.0029(5) -0.0004(5) -0.0030(4)
O2 0.0270(7) 0.0324(7) 0.0462(8) 0.0180(6) -0.0121(6) -0.0070(6)
O3 0.0316(7) 0.0364(8) 0.0426(8) -0.0205(6) 0.0126(6) -0.0079(6)
O4 0.0300(7) 0.0187(6) 0.0341(7) 0.0030(5) -0.0023(5) 0.0020(5)
O5 0.0335(7) 0.0252(7) 0.0410(8) 0.0057(6) -0.0075(6) -0.0073(5)
O6 0.0371(8) 0.0330(7) 0.0290(7) -0.0115(6) 0.0003(6) 0.0098(6)
F1 0.0622(8) 0.0335(6) 0.0497(8) -0.0230(6) 0.0221(6) -0.0187(6)
F2 0.0236(5) 0.0326(6) 0.0508(7) -0.0016(5) -0.0013(5) -0.0123(4)
F3 0.0424(7) 0.0300(6) 0.0605(8) 0.0237(5) -0.0152(6) -0.0098(5)
F4 0.0461(7) 0.0379(7) 0.0600(8) -0.0033(6) -0.0179(6) -0.0164(6)
F5 0.0673(9) 0.0450(7) 0.0275(6) -0.0141(5) 0.0013(6) -0.0057(6)
F6 0.0577(8) 0.0304(6) 0.0456(7) 0.0025(5) -0.0290(6) -0.0008(5)
S1 0.01609(19) 0.01380(18) 0.0239(2) -0.00121(15) 0.00098(15) -0.00084(14)
S2 0.0237(2) 0.01546(19) 0.0211(2) -0.00243(15) -0.00195(16) 0.00236(15)
Fe1 0.01425(12) 0.01434(12) 0.01392(12) -0.00022(8) -0.00052(8) 0.00062(8)
O7 0.028(4) 0.0261(13) 0.036(4) 0.007(3) 0.002(2) -0.010(3)
C37A 0.033(3) 0.031(2) 0.049(3) 0.000(2) -0.005(2) -0.012(2)
C38A 0.064(5) 0.029(3) 0.074(5) 0.023(3) -0.017(3) -0.021(3)
C37B 0.038(3) 0.030(2) 0.055(3) 0.003(2) -0.016(2) -0.009(2)
C38B 0.074(5) 0.071(5) 0.060(4) 0.030(4) -0.030(4) -0.051(4)

loop_
_atom_type_symbol
_atom_type_description
_atom_type_scat_dispersion_real
_atom_type_scat_dispersion_imag
_atom_type_scat_source
C C 0.0033 0.0016 'International Tables Vol C Tables 4.2.6.8 and 6.1.1.4'
H H 0.0000 0.0000 'International Tables Vol C Tables 4.2.6.8 and 6.1.1.4'
N N 0.0061 0.0033 'International Tables Vol C Tables 4.2.6.8 and 6.1.1.4'
O O 0.0106 0.0060 'International Tables Vol C Tables 4.2.6.8 and 6.1.1.4'
F F 0.0171 0.0103 'International Tables Vol C Tables 4.2.6.8 and 6.1.1.4'
S S 0.1246 0.1234 'International Tables Vol C Tables 4.2.6.8 and 6.1.1.4'
Fe Fe 0.3463 0.8444 'International Tables Vol C Tables 4.2.6.8 and 6.1.1.4'

loop_
_geom_angle_atom_site_label_1
_geom_angle_atom_site_label_2
_geom_angle_atom_site_label_3
_geom_angle
N1 C1 C2 122.55(16)
N1 C1 H1 118.7
C2 C1 H1 118.7
C3 C2 C1 118.73(16)
C3 C2 H2 120.6
C1 C2 H2 120.6
C2 C3 C4 119.28(16)
C2 C3 H3 120.4
C4 C3 H3 120.4
C3 C4 C5 118.98(16)
C3 C4 H4 120.5
C5 C4 H4 120.5
N1 C5 C4 121.64(15)
N1 C5 C6 116.14(13)
C4 C5 C6 122.19(15)
N2 C6 C7 122.06(15)
N2 C6 C5 116.39(14)
C7 C6 C5 121.55(14)
C8 C7 C6 119.09(15)
C8 C7 H7 120.5
C6 C7 H7 120.5
C9 C8 C7 118.91(15)
C9 C8 H8 120.5
C7 C8 H8 120.5
C8 C9 C10 119.43(15)
C8 C9 H9 120.3
C10 C9 H9 120.3
N2 C10 C9 122.07(14)
N2 C10 C11 119.00(13)
C9 C10 C11 118.84(14)
C12 C11 C16 120.01(14)
C12 C11 C10 117.50(14)
C16 C11 C10 122.46(14)
C13 C12 C11 120.51(15)
C13 C12 H12 119.7
C11 C12 H12 119.7
C14 C13 C12 119.76(15)
C14 C13 H13 120.1
C12 C13 H13 120.1
C13 C14 C15 119.95(15)
C13 C14 H14 120.0
C15 C14 H14 120.0
C14 C15 C16 121.20(15)
C14 C15 H15 119.4
C16 C15 H15 119.4
C15 C16 C11 118.57(14)
C15 C16 C17 118.53(14)
C11 C16 C17 122.87(14)
C18 C17 C22 118.99(14)
C18 C17 C16 121.74(14)
C22 C17 C16 119.10(13)
C19 C18 C17 120.32(15)
C19 C18 H18 119.8
C17 C18 H18 119.8
C20 C19 C18 120.25(15)
C20 C19 H19 119.9
C18 C19 H19 119.9
C21 C20 C19 120.08(15)
C21 C20 H20 120.0
C19 C20 H20 120.0
C20 C21 C22 119.99(15)
C20 C21 H21 120.0
C22 C21 H21 120.0
C21 C22 C17 120.26(14)
C21 C22 C23 121.41(14)
C17 C22 C23 118.33(13)
N3 C23 C24 121.96(14)
N3 C23 C22 116.15(13)
C24 C23 C22 121.65(14)
C25 C24 C23 119.03(15)
C25 C24 H24 120.5
C23 C24 H24 120.5
C24 C25 C26 119.44(15)
C24 C25 H25 120.3
C26 C25 H25 120.3
C25 C26 C27 118.84(15)
C25 C26 H26 120.6
C27 C26 H26 120.6
N3 C27 C26 121.95(14)
N3 C27 C28 115.63(13)
C26 C27 C28 122.40(14)
N4 C28 C29 121.48(15)
N4 C28 C27 115.87(13)
C29 C28 C27 122.62(14)
C30 C29 C28 118.84(16)
C30 C29 H29 120.6
C28 C29 H29 120.6
C31 C30 C29 119.83(16)
C31 C30 H30 120.1
C29 C30 H30 120.1
C32 C31 C30 117.96(16)
C32 C31 H31 121.0
C30 C31 H31 121.0
N4 C32 C31 123.10(16)
N4 C32 H32 118.4
C31 C32 H32 118.4
F3 C33 F1 108.63(15)
F3 C33 F2 107.32(14)
F1 C33 F2 107.48(15)
F3 C33 S1 111.62(12)
F1 C33 S1 110.77(12)
F2 C33 S1 110.86(11)
N5 C34 C35 179.6(2)
C34 C35 H35A 109.3
C34 C35 H35B 109.9
H35A C35 H35B 113.2
C34 C35 H35C 111.1
H35A C35 H35C 110.8
H35B C35 H35C 102.4
F4 C36 F6 107.49(16)
F4 C36 F5 107.73(15)
F6 C36 F5 108.09(16)
F4 C36 S2 111.41(13)
F6 C36 S2 111.39(12)
F5 C36 S2 110.57(13)
C1 N1 C5 118.80(14)
C1 N1 Fe1 125.77(11)
C5 N1 Fe1 115.28(10)
C10 N2 C6 118.23(13)
C10 N2 Fe1 127.06(10)
C6 N2 Fe1 112.43(10)
C23 N3 C27 118.60(13)
C23 N3 Fe1 126.13(10)
C27 N3 Fe1 112.41(10)
C32 N4 C28 118.79(14)
C32 N4 Fe1 125.64(11)
C28 N4 Fe1 115.36(10)
C34 N5 Fe1 169.40(13)
S1 O1 Fe1 140.67(7)
O2 S1 O3 116.76(9)
O2 S1 O1 114.80(7)
O3 S1 O1 113.16(8)
O2 S1 C33 104.36(8)
O3 S1 C33 103.98(8)
O1 S1 C33 101.32(7)
O6 S2 O5 115.17(8)
O6 S2 O4 114.68(8)
O5 S2 O4 114.46(8)
O6 S2 C36 103.22(8)
O5 S2 C36 103.72(8)
O4 S2 C36 103.37(8)
O1 Fe1 N4 86.79(5)
O1 Fe1 N5 87.86(5)
N4 Fe1 N5 174.64(5)
O1 Fe1 N1 88.00(5)
N4 Fe1 N1 95.53(5)
N5 Fe1 N1 83.93(5)
O1 Fe1 N3 84.22(4)
N4 Fe1 N3 75.73(5)
N5 Fe1 N3 104.08(5)
N1 Fe1 N3 168.57(5)
O1 Fe1 N2 163.19(5)
N4 Fe1 N2 99.48(5)
N5 Fe1 N2 85.58(5)
N1 Fe1 N2 75.94(5)
N3 Fe1 N2 112.38(5)
C37B O7 C37A 113.5(5)
O7 C37A C38A 110.2(6)
O7 C37A H37A 109.6
C38A C37A H37A 109.6
O7 C37A H37B 109.6
C38A C37A H37B 109.6
H37A C37A H37B 108.1
C37A C38A H38A 109.5
C37A C38A H38B 109.5
H38A C38A H38B 109.5
C37A C38A H38C 109.5
H38A C38A H38C 109.5
H38B C38A H38C 109.5
O7 C37B C38B 109.6(5)
O7 C37B H37C 109.8
C38B C37B H37C 109.8
O7 C37B H37D 109.8
C38B C37B H37D 109.8
H37C C37B H37D 108.2
C37B C38B H38D 109.5
C37B C38B H38E 109.5
H38D C38B H38E 109.5
C37B C38B H38F 109.5
H38D C38B H38F 109.5
H38E C38B H38F 109.5

loop_
_geom_bond_atom_site_label_1
_geom_bond_atom_site_label_2
_geom_bond_distance
C1 N1 1.342(2)
C1 C2 1.385(2)
C1 H1 0.9500
C2 C3 1.381(3)
C2 H2 0.9500
C3 C4 1.388(3)
C3 H3 0.9500
C4 C5 1.391(2)
C4 H4 0.9500
C5 N1 1.349(2)
C5 C6 1.487(2)
C6 N2 1.361(2)
C6 C7 1.388(2)
C7 C8 1.387(3)
C7 H7 0.9500
C8 C9 1.381(2)
C8 H8 0.9500
C9 C10 1.391(2)
C9 H9 0.9500
C10 N2 1.346(2)
C10 C11 1.497(2)
C11 C12 1.396(2)
C11 C16 1.402(2)
C12 C13 1.391(2)
C12 H12 0.9500
C13 C14 1.386(2)
C13 H13 0.9500
C14 C15 1.386(2)
C14 H14 0.9500
C15 C16 1.398(2)
C15 H15 0.9500
C16 C17 1.496(2)
C17 C18 1.394(2)
C17 C22 1.407(2)
C18 C19 1.391(2)
C18 H18 0.9500
C19 C20 1.391(2)
C19 H19 0.9500
C20 C21 1.385(2)
C20 H20 0.9500
C21 C22 1.393(2)
C21 H21 0.9500
C22 C23 1.486(2)
C23 N3 1.349(2)
C23 C24 1.391(2)
C24 C25 1.379(2)
C24 H24 0.9500
C25 C26 1.386(2)
C25 H25 0.9500
C26 C27 1.390(2)
C26 H26 0.9500
C27 N3 1.354(2)
C27 C28 1.485(2)
C28 N4 1.349(2)
C28 C29 1.390(2)
C29 C30 1.385(2)
C29 H29 0.9500
C30 C31 1.383(3)
C30 H30 0.9500
C31 C32 1.382(2)
C31 H31 0.9500
C32 N4 1.339(2)
C32 H32 0.9500
C33 F3 1.319(2)
C33 F1 1.323(2)
C33 F2 1.335(2)
C33 S1 1.8268(17)
C34 N5 1.137(2)
C34 C35 1.453(3)
C35 H35A 0.9739
C35 H35B 0.9378
C35 H35C 0.9530
C36 F4 1.326(2)
C36 F6 1.335(2)
C36 F5 1.339(2)
C36 S2 1.8237(19)
N1 Fe1 2.1750(13)
N2 Fe1 2.2080(13)
N3 Fe1 2.1967(13)
N4 Fe1 2.1496(13)
N5 Fe1 2.1608(14)
O1 S1 1.4631(11)
O1 Fe1 2.1492(11)
O2 S1 1.4290(14)
O3 S1 1.4312(13)
O4 S2 1.4423(12)
O5 S2 1.4412(14)
O6 S2 1.4377(13)
O7 C37B 1.388(10)
O7 C37A 1.418(6)
C37A C38A 1.485(7)
C37A H37A 0.9900
C37A H37B 0.9900
C38A H38A 0.9800
C38A H38B 0.9800
C38A H38C 0.9800
C37B C38B 1.498(7)
C37B H37C 0.9900
C37B H37D 0.9900
C38B H38D 0.9800
C38B H38E 0.9800
C38B H38F 0.9800
